data_7160565
loop_
_publ_author_name
'Shuvakin, Serhii I.'
'Serhieiev, Oleksii M.'
'Dashko, Maksym O.'
'Pendiukh, Viacheslav V.'
'Ivonin, Sergey P.'
'Shishkina, Svitlana V.'
'Rozhenko, Alexander B.'
'Pashenko, Olexandr Ye'
'Volochnyuk, Dmytro M.'
'Ryabukhin, Serhiy V.'

_publ_section_title
;
 Substituted cyclopropanols <i>via</i> sequential cyclopropanation and
 oxidative hydrolysis of vinylboronates.
;
_journal_issue 26
_journal_name_full 'Organic &amp; biomolecular chemistry'
_journal_page_first 6343
_journal_page_last 6348
_journal_paper_doi 10.1039/d5ob00691k
_journal_volume 23
_journal_year 2025
_chemical_formula_moiety 'C9 H8 Cl2 O'
_chemical_formula_sum 'C9 H8 Cl2 O'
_chemical_formula_weight 203.05
_space_group_crystal_system tetragonal
_space_group_IT_number 88
_space_group_name_Hall '-I 4ad'
_space_group_name_H-M_alt 'I 41/a :2'
_atom_sites_solution_hydrogens geom
_atom_sites_solution_primary dual
_audit_creation_date 2024-11-08
_audit_creation_method
;
Olex2 1.5
(compiled 2024.02.16 svn.r378c4104 for OlexSys, GUI svn.r6928)
;
_audit_update_record
;
2024-11-08 deposited with the CCDC.	2025-05-23 downloaded from the CCDC.
;
_cell_angle_alpha 90
_cell_angle_beta 90
_cell_angle_gamma 90
_cell_formula_units_Z 32
_cell_length_a 31.0324(14)
_cell_length_b 31.0324(14)
_cell_length_c 7.7109(4)
_cell_measurement_reflns_used 4002
_cell_measurement_temperature 173(2)
_cell_measurement_theta_max 26.38
_cell_measurement_theta_min 2.63
_cell_volume 7425.7(6)
_computing_molecular_graphics 'Olex2 1.5 (Dolomanov et al., 2009)'
_computing_publication_material 'Olex2 1.5 (Dolomanov et al., 2009)'
_computing_structure_refinement 'SHELXL 2016/6 (Sheldrick, 2015)'
_computing_structure_solution 'SHELXT  (Sheldrick, 2015)'
_diffrn_ambient_temperature 173(2)
_diffrn_measured_fraction_theta_full 0.998
_diffrn_measured_fraction_theta_max 0.998
_diffrn_measurement_device_type 'Bruker APEX-II CCD'
_diffrn_measurement_method '\f and \w scans'
_diffrn_radiation_type MoK\a
_diffrn_radiation_wavelength 0.71073
_diffrn_reflns_av_R_equivalents 0.0563
_diffrn_reflns_av_unetI/netI 0.0695
_diffrn_reflns_Laue_measured_fraction_full 0.998
_diffrn_reflns_Laue_measured_fraction_max 0.998
_diffrn_reflns_limit_h_max 26
_diffrn_reflns_limit_h_min -25
_diffrn_reflns_limit_k_max 36
_diffrn_reflns_limit_k_min 0
_diffrn_reflns_limit_l_max 9
_diffrn_reflns_limit_l_min 0
_diffrn_reflns_number 66862
_diffrn_reflns_point_group_measured_fraction_full 0.998
_diffrn_reflns_point_group_measured_fraction_max 0.998
_diffrn_reflns_theta_full 24.992
_diffrn_reflns_theta_max 24.992
_diffrn_reflns_theta_min 1.312
_diffrn_source_current 30.0
_diffrn_source_power 1.2
_diffrn_source_voltage 40.0
_diffrn_standards_number 0
_exptl_absorpt_coefficient_mu 0.645
_exptl_absorpt_correction_type none
_exptl_crystal_colour colourless
_exptl_crystal_colour_primary colourless
_exptl_crystal_density_diffrn 1.453
_exptl_crystal_description needle
_exptl_crystal_F_000 3328
_exptl_crystal_size_max 0.2
_exptl_crystal_size_mid 0.05
_exptl_crystal_size_min 0.05
_refine_diff_density_max 0.380
_refine_diff_density_min -0.309
_refine_diff_density_rms 0.075
_refine_ls_extinction_method none
_refine_ls_goodness_of_fit_ref 1.188
_refine_ls_hydrogen_treatment constr
_refine_ls_matrix_type full
_refine_ls_number_parameters 220
_refine_ls_number_reflns 3271
_refine_ls_number_restraints 0
_refine_ls_restrained_S_all 1.188
_refine_ls_R_factor_all 0.1393
_refine_ls_R_factor_gt 0.0930
_refine_ls_shift/su_max 0.003
_refine_ls_shift/su_mean 0.000
_refine_ls_structure_factor_coef Fsqd
_refine_ls_weighting_details 'w=1/[\s^2^(Fo^2^)+63.0160P] where P=(Fo^2^+2Fc^2^)/3'
_refine_ls_weighting_scheme calc
_refine_ls_wR_factor_gt 0.1445
_refine_ls_wR_factor_ref 0.1588
_reflns_Friedel_coverage 0.000
_reflns_number_gt 2190
_reflns_number_total 3271
_reflns_threshold_expression 'I > 2\s(I)'
_cod_data_source_file d5ob00691k2.cif
_cod_data_source_block 10b
_cod_depositor_comments 'Adding full bibliography for 7160565.cif.'
_cod_original_cell_volume 7425.7(8)
_cod_original_sg_symbol_H-M 'I 41/a'
_cod_database_code 7160565
_shelx_shelxl_version_number 2016/6
_shelx_space_group_comment
;
The symmetry employed for this shelxl refinement is uniquely defined
by the following loop, which should always be used as a source of
symmetry information in preference to the above space-group names.
They are only intended as comments.
;
_shelx_estimated_absorpt_t_max 0.968
_shelx_estimated_absorpt_t_min 0.882
_olex2_refinement_description
;
1. Twinned data refinement
 Scales: 0.93(7)
 0.07(7)
2. Fixed Uiso
 At 1.2 times of:
  All C(H) groups, All C(H,H) groups
 At 1.5 times of:
  All O(H,H) groups
3. Others
 Fixed Sof: H1A(0.5) H1AA(0.5) H1B(0.5) H1BA(0.5)
4.a Ternary CH refined with riding coordinates:
 C7A(H7A), C7B(H7B), C9A(H9A), C9B(H9B)
4.b Secondary CH2 refined with riding coordinates:
 C8A(H8AA,H8AB), C8B(H8BA,H8BB)
4.c Aromatic/amide H refined with riding coordinates:
 C3A(H3A), C3B(H3B), C4A(H4A), C4B(H4B), C5A(H5A), C5B(H5B)
4.d Idealised tetrahedral OH refined as rotating group:
 O1A(H1A), O1A(H1AA), O1B(H1B), O1B(H1BA)
;
_olex2_submission_special_instructions 'No special instructions were received'

loop_
_space_group_symop_operation_xyz
'x, y, z'
'-x+1/2, -y, z+1/2'
'-y+3/4, x+1/4, z+1/4'
'y+3/4, -x+3/4, z+3/4'
'x+1/2, y+1/2, z+1/2'
'-x+1, -y+1/2, z+1'
'-y+5/4, x+3/4, z+3/4'
'y+5/4, -x+5/4, z+5/4'
'-x, -y, -z'
'x-1/2, y, -z-1/2'
'y-3/4, -x-1/4, -z-1/4'
'-y-3/4, x-3/4, -z-3/4'
'-x+1/2, -y+1/2, -z+1/2'
'x, y+1/2, -z'
'y-1/4, -x+1/4, -z+1/4'
'-y-1/4, x-1/4, -z-1/4'

loop_
_atom_site_label
_atom_site_type_symbol
_atom_site_fract_x
_atom_site_fract_y
_atom_site_fract_z
_atom_site_U_iso_or_equiv
_atom_site_adp_type
_atom_site_occupancy
_atom_site_site_symmetry_order
_atom_site_calc_flag
_atom_site_refinement_flags_posn
_atom_site_refinement_flags_adp
_atom_site_refinement_flags_occupancy
_atom_site_disorder_assembly
_atom_site_disorder_group
Cl1A Cl 0.86490(5) 0.32548(6) 0.6289(2) 0.0513(5) Uani 1 1 d . . . . .
Cl1B Cl 0.68244(6) 0.35097(6) 0.2085(2) 0.0541(5) Uani 1 1 d . . . . .
Cl2A Cl 0.96417(6) 0.33222(7) 0.7045(2) 0.0589(6) Uani 1 1 d . . . . .
Cl2B Cl 0.66576(6) 0.44715(6) 0.1140(2) 0.0584(6) Uani 1 1 d . . . . .
O1A O 0.77764(15) 0.2742(2) 0.3336(7) 0.0665(16) Uani 1 1 d . . . . .
H1A H 0.763358 0.254959 0.282726 0.100 Uiso 0.5 1 calc R U P A 1
H1AA H 0.779405 0.279666 0.440068 0.100 Uiso 0.5 1 calc R U P B 2
O1B O 0.76034(19) 0.28555(19) 0.6658(7) 0.0695(18) Uani 1 1 d . . . . .
H1B H 0.756594 0.277519 0.562889 0.104 Uiso 0.5 1 calc R U P C 1
H1BA H 0.757628 0.267298 0.745555 0.104 Uiso 0.5 1 calc R U P D 2
C1A C 0.90156(19) 0.32638(19) 0.4583(8) 0.0327(15) Uani 1 1 d . . . . .
C1B C 0.68186(19) 0.3896(2) 0.3716(8) 0.0321(15) Uani 1 1 d . . . . .
C2A C 0.9451(2) 0.3294(2) 0.4941(8) 0.0362(16) Uani 1 1 d . . . . .
C2B C 0.67514(19) 0.4326(2) 0.3282(9) 0.0370(16) Uani 1 1 d . . . . .
C3A C 0.9745(2) 0.3297(2) 0.3589(9) 0.0448(18) Uani 1 1 d . . . . .
H3A H 1.004570 0.330864 0.382453 0.054 Uiso 1 1 calc R U . . .
C3B C 0.6757(2) 0.4639(2) 0.4531(9) 0.0447(18) Uani 1 1 d . . . . .
H3B H 0.671419 0.493223 0.421905 0.054 Uiso 1 1 calc R U . . .
C4A C 0.9599(2) 0.3283(2) 0.1893(9) 0.0428(18) Uani 1 1 d . . . . .
H4A H 0.979891 0.329108 0.095911 0.051 Uiso 1 1 calc R U . . .
C4B C 0.6823(2) 0.4530(2) 0.6232(10) 0.0486(19) Uani 1 1 d . . . . .
H4B H 0.682633 0.474644 0.710404 0.058 Uiso 1 1 calc R U . . .
C5A C 0.9163(2) 0.32582(19) 0.1563(8) 0.0350(16) Uani 1 1 d . . . . .
H5A H 0.906627 0.325211 0.039472 0.042 Uiso 1 1 calc R U . . .
C5B C 0.6887(2) 0.4102(2) 0.6671(8) 0.0401(17) Uani 1 1 d . . . . .
H5B H 0.692960 0.402860 0.785472 0.048 Uiso 1 1 calc R U . . .
C6A C 0.88632(19) 0.32417(18) 0.2884(8) 0.0281(14) Uani 1 1 d . . . . .
C6B C 0.68895(19) 0.3772(2) 0.5428(9) 0.0354(16) Uani 1 1 d . . . . .
C7A C 0.8394(2) 0.3198(2) 0.2531(8) 0.0356(16) Uani 1 1 d . . . . .
H7A H 0.821495 0.343921 0.299618 0.043 Uiso 1 1 calc R U . . .
C7B C 0.6980(2) 0.3321(2) 0.5913(9) 0.0400(17) Uani 1 1 d . . . . .
H7B H 0.692484 0.311191 0.495321 0.048 Uiso 1 1 calc R U . . .
C8A C 0.8223(2) 0.3001(2) 0.0902(10) 0.056(2) Uani 1 1 d . . . . .
H8AA H 0.795963 0.312735 0.038956 0.068 Uiso 1 1 calc R U . . .
H8AB H 0.843392 0.288745 0.005277 0.068 Uiso 1 1 calc R U . . .
C8B C 0.6910(3) 0.3138(3) 0.7652(10) 0.069(3) Uani 1 1 d . . . . .
H8BA H 0.680580 0.333298 0.857643 0.082 Uiso 1 1 calc R U . . .
H8BB H 0.680183 0.283814 0.772694 0.082 Uiso 1 1 calc R U . . .
C9A C 0.8182(2) 0.2773(2) 0.2587(9) 0.0451(18) Uani 1 1 d . . . . .
H9A H 0.837644 0.251964 0.275668 0.054 Uiso 1 1 calc R U . . .
C9B C 0.7345(2) 0.3204(2) 0.6997(10) 0.0450(18) Uani 1 1 d . . . . .
H9B H 0.749930 0.345415 0.752658 0.054 Uiso 1 1 calc R U . . .

loop_
_atom_site_aniso_label
_atom_site_aniso_U_11
_atom_site_aniso_U_22
_atom_site_aniso_U_33
_atom_site_aniso_U_23
_atom_site_aniso_U_13
_atom_site_aniso_U_12
Cl1A 0.0406(10) 0.0781(13) 0.0353(10) 0.0078(9) 0.0105(8) 0.0058(9)
Cl1B 0.0722(13) 0.0482(11) 0.0419(11) -0.0119(9) -0.0046(10) -0.0026(10)
Cl2A 0.0490(11) 0.0893(15) 0.0382(11) 0.0160(10) -0.0078(9) -0.0126(10)
Cl2B 0.0675(13) 0.0697(13) 0.0381(11) 0.0149(10) -0.0034(10) 0.0165(11)
O1A 0.038(3) 0.104(5) 0.057(4) -0.007(4) 0.007(3) -0.025(3)
O1B 0.070(4) 0.070(4) 0.069(4) 0.035(3) 0.033(3) 0.033(3)
C1A 0.030(4) 0.034(4) 0.034(4) 0.008(3) 0.012(3) 0.000(3)
C1B 0.033(4) 0.042(4) 0.022(3) -0.002(3) 0.003(3) -0.002(3)
C2A 0.040(4) 0.043(4) 0.026(4) 0.008(3) -0.006(3) -0.008(3)
C2B 0.032(4) 0.039(4) 0.041(4) 0.005(3) -0.003(3) 0.004(3)
C3A 0.031(4) 0.062(5) 0.040(4) 0.003(4) 0.000(3) -0.012(3)
C3B 0.056(5) 0.036(4) 0.043(5) -0.001(4) 0.006(4) 0.005(3)
C4A 0.039(4) 0.059(5) 0.031(4) 0.002(3) 0.010(3) -0.011(3)
C4B 0.057(5) 0.048(5) 0.041(5) -0.011(4) 0.010(4) -0.001(4)
C5A 0.045(4) 0.036(4) 0.024(4) -0.007(3) -0.005(3) -0.002(3)
C5B 0.045(4) 0.050(4) 0.026(4) 0.006(3) -0.003(3) 0.001(3)
C6A 0.033(3) 0.022(3) 0.029(4) 0.002(3) 0.000(3) 0.000(3)
C6B 0.024(3) 0.041(4) 0.041(4) -0.005(3) 0.000(3) -0.003(3)
C7A 0.037(4) 0.041(4) 0.029(4) 0.000(3) 0.001(3) 0.005(3)
C7B 0.047(4) 0.037(4) 0.036(4) 0.002(3) -0.007(3) 0.000(3)
C8A 0.039(4) 0.081(6) 0.049(5) -0.001(4) -0.002(4) -0.008(4)
C8B 0.084(6) 0.063(5) 0.059(6) 0.022(4) 0.029(5) 0.022(5)
C9A 0.028(4) 0.048(4) 0.059(5) 0.000(4) 0.007(3) -0.004(3)
C9B 0.040(4) 0.038(4) 0.057(5) 0.004(4) -0.006(4) -0.001(3)

loop_
_atom_type_symbol
_atom_type_description
_atom_type_scat_dispersion_real
_atom_type_scat_dispersion_imag
_atom_type_scat_source
C C 0.0033 0.0016 'International Tables Vol C Tables 4.2.6.8 and 6.1.1.4'
H H 0.0000 0.0000 'International Tables Vol C Tables 4.2.6.8 and 6.1.1.4'
Cl Cl 0.1484 0.1585 'International Tables Vol C Tables 4.2.6.8 and 6.1.1.4'
O O 0.0106 0.0060 'International Tables Vol C Tables 4.2.6.8 and 6.1.1.4'

loop_
_geom_angle_atom_site_label_1
_geom_angle_atom_site_label_2
_geom_angle_atom_site_label_3
_geom_angle
_geom_angle_site_symmetry_1
_geom_angle_site_symmetry_3
_geom_angle_publ_flag
C9A O1A H1A 109.5 . . ?
C9A O1A H1AA 109.5 . . ?
C9B O1B H1B 109.5 . . ?
C9B O1B H1BA 109.5 . . ?
C2A C1A Cl1A 119.3(5) . . ?
C2A C1A C6A 121.5(5) . . ?
C6A C1A Cl1A 119.2(5) . . ?
C2B C1B Cl1B 119.3(5) . . ?
C6B C1B Cl1B 119.6(5) . . ?
C6B C1B C2B 121.1(6) . . ?
C1A C2A Cl2A 121.7(5) . . ?
C1A C2A C3A 119.6(6) . . ?
C3A C2A Cl2A 118.7(5) . . ?
C1B C2B Cl2B 120.2(5) . . ?
C3B C2B Cl2B 119.2(5) . . ?
C3B C2B C1B 120.6(6) . . ?
C2A C3A H3A 120.2 . . ?
C4A C3A C2A 119.7(6) . . ?
C4A C3A H3A 120.2 . . ?
C2B C3B H3B 120.0 . . ?
C2B C3B C4B 120.1(6) . . ?
C4B C3B H3B 120.0 . . ?
C3A C4A H4A 120.1 . . ?
C5A C4A C3A 119.8(6) . . ?
C5A C4A H4A 120.1 . . ?
C3B C4B H4B 120.3 . . ?
C3B C4B C5B 119.4(7) . . ?
C5B C4B H4B 120.3 . . ?
C4A C5A H5A 119.1 . . ?
C4A C5A C6A 121.8(6) . . ?
C6A C5A H5A 119.1 . . ?
C4B C5B H5B 118.9 . . ?
C4B C5B C6B 122.2(6) . . ?
C6B C5B H5B 118.9 . . ?
C1A C6A C7A 120.6(5) . . ?
C5A C6A C1A 117.6(5) . . ?
C5A C6A C7A 121.9(6) . . ?
C1B C6B C5B 116.5(6) . . ?
C1B C6B C7B 122.1(6) . . ?
C5B C6B C7B 121.3(6) . . ?
C6A C7A H7A 114.2 . . ?
C6A C7A C8A 122.6(6) . . ?
C8A C7A H7A 114.2 . . ?
C9A C7A C6A 120.9(5) . . ?
C9A C7A H7A 114.2 . . ?
C9A C7A C8A 60.0(5) . . ?
C6B C7B H7B 113.3 . . ?
C8B C7B C6B 124.7(6) . . ?
C8B C7B H7B 113.3 . . ?
C9B C7B C6B 122.2(6) . . ?
C9B C7B H7B 113.3 . . ?
C9B C7B C8B 59.6(5) . . ?
C7A C8A H8AA 117.8 . . ?
C7A C8A H8AB 117.8 . . ?
H8AA C8A H8AB 115.0 . . ?
C9A C8A C7A 59.3(5) . . ?
C9A C8A H8AA 117.8 . . ?
C9A C8A H8AB 117.8 . . ?
C7B C8B H8BA 117.8 . . ?
C7B C8B H8BB 117.8 . . ?
H8BA C8B H8BB 115.0 . . ?
C9B C8B C7B 59.5(5) . . ?
C9B C8B H8BA 117.8 . . ?
C9B C8B H8BB 117.8 . . ?
O1A C9A C7A 118.7(6) . . ?
O1A C9A C8A 118.4(6) . . ?
O1A C9A H9A 115.9 . . ?
C7A C9A C8A 60.7(4) . . ?
C7A C9A H9A 115.9 . . ?
C8A C9A H9A 115.9 . . ?
O1B C9B C7B 122.9(7) . . ?
O1B C9B C8B 119.9(6) . . ?
O1B C9B H9B 114.3 . . ?
C7B C9B C8B 60.8(5) . . ?
C7B C9B H9B 114.3 . . ?
C8B C9B H9B 114.3 . . ?

loop_
_geom_bond_atom_site_label_1
_geom_bond_atom_site_label_2
_geom_bond_distance
_geom_bond_site_symmetry_2
_geom_bond_publ_flag
Cl1A C1A 1.739(6) . ?
Cl1B C1B 1.738(6) . ?
Cl2A C2A 1.728(6) . ?
Cl2B C2B 1.736(7) . ?
O1A H1A 0.8400 . ?
O1A H1AA 0.8400 . ?
O1A C9A 1.389(7) . ?
O1B H1B 0.8400 . ?
O1B H1BA 0.8400 . ?
O1B C9B 1.370(8) . ?
C1A C2A 1.383(8) . ?
C1A C6A 1.394(8) . ?
C1B C2B 1.392(8) . ?
C1B C6B 1.392(9) . ?
C2A C3A 1.386(9) . ?
C2B C3B 1.368(9) . ?
C3A H3A 0.9500 . ?
C3A C4A 1.385(9) . ?
C3B H3B 0.9500 . ?
C3B C4B 1.371(9) . ?
C4A H4A 0.9500 . ?
C4A C5A 1.380(8) . ?
C4B H4B 0.9500 . ?
C4B C5B 1.386(9) . ?
C5A H5A 0.9500 . ?
C5A C6A 1.380(8) . ?
C5B H5B 0.9500 . ?
C5B C6B 1.401(9) . ?
C6A C7A 1.487(8) . ?
C6B C7B 1.476(8) . ?
C7A H7A 1.0000 . ?
C7A C8A 1.494(9) . ?
C7A C9A 1.474(9) . ?
C7B H7B 1.0000 . ?
C7B C8B 1.474(10) . ?
C7B C9B 1.454(9) . ?
C8A H8AA 0.9900 . ?
C8A H8AB 0.9900 . ?
C8A C9A 1.484(10) . ?
C8B H8BA 0.9900 . ?
C8B H8BB 0.9900 . ?
C8B C9B 1.456(10) . ?
C9A H9A 1.0000 . ?
C9B H9B 1.0000 . ?

loop_
_geom_torsion_atom_site_label_1
_geom_torsion_atom_site_label_2
_geom_torsion_atom_site_label_3
_geom_torsion_atom_site_label_4
_geom_torsion
_geom_torsion_site_symmetry_1
_geom_torsion_site_symmetry_2
_geom_torsion_site_symmetry_3
_geom_torsion_site_symmetry_4
_geom_torsion_publ_flag
Cl1A C1A C2A Cl2A 0.2(8) . . . . ?
Cl1A C1A C2A C3A 179.4(5) . . . . ?
Cl1A C1A C6A C5A 178.7(5) . . . . ?
Cl1A C1A C6A C7A -1.8(8) . . . . ?
Cl1B C1B C2B Cl2B 2.0(7) . . . . ?
Cl1B C1B C2B C3B -178.2(5) . . . . ?
Cl1B C1B C6B C5B 179.1(5) . . . . ?
Cl1B C1B C6B C7B 1.4(8) . . . . ?
Cl2A C2A C3A C4A -178.8(5) . . . . ?
Cl2B C2B C3B C4B 179.0(5) . . . . ?
C1A C2A C3A C4A 2.0(10) . . . . ?
C1A C6A C7A C8A -154.8(6) . . . . ?
C1A C6A C7A C9A -82.7(8) . . . . ?
C1B C2B C3B C4B -0.8(10) . . . . ?
C1B C6B C7B C8B -157.5(7) . . . . ?
C1B C6B C7B C9B 129.3(7) . . . . ?
C2A C1A C6A C5A -1.0(9) . . . . ?
C2A C1A C6A C7A 178.4(6) . . . . ?
C2A C3A C4A C5A -1.3(11) . . . . ?
C2B C1B C6B C5B 0.4(9) . . . . ?
C2B C1B C6B C7B -177.3(6) . . . . ?
C2B C3B C4B C5B 0.2(10) . . . . ?
C3A C4A C5A C6A -0.7(10) . . . . ?
C3B C4B C5B C6B 0.7(10) . . . . ?
C4A C5A C6A C1A 1.8(9) . . . . ?
C4A C5A C6A C7A -177.6(6) . . . . ?
C4B C5B C6B C1B -1.0(9) . . . . ?
C4B C5B C6B C7B 176.7(6) . . . . ?
C5A C6A C7A C8A 24.6(9) . . . . ?
C5A C6A C7A C9A 96.7(7) . . . . ?
C5B C6B C7B C8B 24.9(10) . . . . ?
C5B C6B C7B C9B -48.2(9) . . . . ?
C6A C1A C2A Cl2A 179.9(5) . . . . ?
C6A C1A C2A C3A -0.9(10) . . . . ?
C6A C7A C8A C9A 109.6(7) . . . . ?
C6A C7A C9A O1A 139.3(7) . . . . ?
C6A C7A C9A C8A -112.3(7) . . . . ?
C6B C1B C2B Cl2B -179.3(5) . . . . ?
C6B C1B C2B C3B 0.5(10) . . . . ?
C6B C7B C8B C9B -110.2(7) . . . . ?
C6B C7B C9B O1B -137.2(7) . . . . ?
C6B C7B C9B C8B 114.3(8) . . . . ?
C7A C8A C9A O1A 108.8(7) . . . . ?
C7B C8B C9B O1B -113.4(8) . . . . ?
C8A C7A C9A O1A -108.4(7) . . . . ?
C8B C7B C9B O1B 108.5(8) . . . . ?

loop_
_twin_individual_id
_twin_individual_mass_fraction_refined
1 0.93(7)
2 0.07(7)
